data_4510754
loop_
_publ_author_name
'Zhao, Shu-Na'
'Su, Sheng-Qun'
'Song, Xue-Zhi'
'Zhu, Min'
'Hao, Zhao-Min'
'Meng, Xing'
'Song, Shu-Yan'
'Zhang, Hong-Jie'

_publ_section_title
;
 A Series of Metal--Organic Frameworks Constructed From a V-shaped
 Tripodal Carboxylate Ligand: Syntheses, Structures, Photoluminescent, and
 Magnetic Properties
;
_journal_issue 7
_journal_name_full 'Crystal Growth &amp; Design'
_journal_page_first 2756
_journal_paper_doi 10.1021/cg3018387
_journal_volume 13
_journal_year 2013
_chemical_formula_sum 'C60 H56 N8 Ni3 O28'
_chemical_formula_weight 1513.26
_chemical_name_systematic
;
 ?
;
_space_group_IT_number 2
_symmetry_cell_setting triclinic
_symmetry_space_group_name_Hall '-P 1'
_symmetry_space_group_name_H-M 'P -1'
_atom_sites_solution_hydrogens geom
_atom_sites_solution_primary direct
_atom_sites_solution_secondary difmap
_audit_creation_method SHELXL-97
_cell_angle_alpha 72.8820(10)
_cell_angle_beta 88.1010(10)
_cell_angle_gamma 81.0840(10)
_cell_formula_units_Z 1
_cell_length_a 10.1438(7)
_cell_length_b 11.2973(9)
_cell_length_c 14.1941(10)
_cell_measurement_temperature 185(2)
_cell_volume 1535.63(19)
_computing_cell_refinement 'Bruker SMART'
_computing_data_collection 'Bruker SMART'
_computing_data_reduction 'Bruker SAINT'
_computing_molecular_graphics SHELXP-97
_computing_publication_material SHELXTL
_computing_structure_refinement 'SHELXL-97 (Sheldrick, 1997)'
_computing_structure_solution 'SHELXS-97 (Sheldrick, 1990)'
_diffrn_ambient_temperature 185(2)
_diffrn_detector_area_resol_mean 9.00cm
_diffrn_measured_fraction_theta_full 0.980
_diffrn_measured_fraction_theta_max 0.980
_diffrn_measurement_device_type 'CCD area detector'
_diffrn_measurement_method 'phi and omega scans'
_diffrn_radiation_monochromator graphite
_diffrn_radiation_source 'fine-focus sealed tube'
_diffrn_radiation_type MoK\a
_diffrn_radiation_wavelength 0.71073
_diffrn_reflns_av_R_equivalents 0.0282
_diffrn_reflns_av_sigmaI/netI 0.0635
_diffrn_reflns_limit_h_max 12
_diffrn_reflns_limit_h_min -11
_diffrn_reflns_limit_k_max 11
_diffrn_reflns_limit_k_min -13
_diffrn_reflns_limit_l_max 16
_diffrn_reflns_limit_l_min -17
_diffrn_reflns_number 8538
_diffrn_reflns_theta_full 26.09
_diffrn_reflns_theta_max 26.09
_diffrn_reflns_theta_min 1.50
_diffrn_standards_decay_% none
_diffrn_standards_interval_count none
_diffrn_standards_interval_time none
_diffrn_standards_number none
_exptl_absorpt_coefficient_mu 1.009
_exptl_absorpt_correction_T_max 0.7228
_exptl_absorpt_correction_T_min 0.6847
_exptl_absorpt_correction_type empirical
_exptl_crystal_density_diffrn 1.636
_exptl_crystal_density_meas ?
_exptl_crystal_density_method 'not measured'
_exptl_crystal_F_000 780
_exptl_crystal_size_max 0.30
_exptl_crystal_size_mid 0.28
_exptl_crystal_size_min 0.22
_refine_diff_density_max 0.682
_refine_diff_density_min -0.510
_refine_diff_density_rms 0.089
_refine_ls_extinction_method none
_refine_ls_goodness_of_fit_ref 1.063
_refine_ls_hydrogen_treatment mixed
_refine_ls_matrix_type full
_refine_ls_number_parameters 488
_refine_ls_number_reflns 5973
_refine_ls_number_restraints 24
_refine_ls_restrained_S_all 1.078
_refine_ls_R_factor_all 0.0705
_refine_ls_R_factor_gt 0.0449
_refine_ls_shift/su_max 0.000
_refine_ls_shift/su_mean 0.000
_refine_ls_structure_factor_coef Fsqd
_refine_ls_weighting_details 'calc w=1/[\s^2^(Fo^2^)+(0.0457P)^2^+0.0000P] where P=(Fo^2^+2Fc^2^)/3'
_refine_ls_weighting_scheme calc
_refine_ls_wR_factor_gt 0.0963
_refine_ls_wR_factor_ref 0.1083
_reflns_number_gt 4357
_reflns_number_total 5973
_reflns_threshold_expression >2sigma(I)
_cod_data_source_file cg3018387_si_002.cif
_cod_data_source_block 6
_cod_depositor_comments
;
The following automatic conversions were performed:

'_symmetry_cell_setting' value 'Triclinic' changed to 'triclinic'
according to
/usr/data/users/saulius/automatic-downloads/retrospective/ACS/lib/dictionaries/cif_core.dic
dictionary named 'cif_core.dic' version 2.4.2 from 2011-04-26.

Automatic conversion script
Id: cif_fix_values 2281 2013-09-26 08:29:07Z andrius 

The following automatic conversions were performed:

'_exptl_crystal_density_meas' value 'none' was changed to '?' - the
value is perceived as not measured.

Automatic conversion script
Id: cif_fix_values 3008 2015-01-20 13:52:24Z robertas 
;
_cod_original_sg_symbol_H-M P-1
_cod_database_code 4510754

loop_
_symmetry_equiv_pos_as_xyz
'x, y, z'
'-x, -y, -z'

loop_
_atom_site_label
_atom_site_type_symbol
_atom_site_fract_x
_atom_site_fract_y
_atom_site_fract_z
_atom_site_U_iso_or_equiv
_atom_site_adp_type
_atom_site_occupancy
_atom_site_symmetry_multiplicity
_atom_site_calc_flag
_atom_site_refinement_flags
C1 C 0.2533(3) 0.4091(3) 0.3580(2) 0.0141(7) Uani 1 1 d .
C2 C 0.3903(3) 0.3903(3) 0.4004(2) 0.0154(7) Uani 1 1 d .
C3 C 0.4921(3) 0.4465(3) 0.3447(2) 0.0147(7) Uani 1 1 d .
H3 H 0.4746 0.4982 0.2807 0.018 Uiso 1 1 calc R
C4 C 0.6193(3) 0.4250(3) 0.3852(2) 0.0145(7) Uani 1 1 d .
C5 C 0.6452(3) 0.3502(3) 0.4814(2) 0.0149(7) Uani 1 1 d .
H5 H 0.7299 0.3378 0.5091 0.018 Uiso 1 1 calc R
C6 C 0.5440(3) 0.2942(3) 0.5356(2) 0.0171(7) Uani 1 1 d .
C7 C 0.4166(3) 0.3147(3) 0.4967(2) 0.0163(7) Uani 1 1 d .
H7 H 0.3488 0.2782 0.5346 0.020 Uiso 1 1 calc R
C8 C 0.4882(3) 0.1405(3) 0.6778(2) 0.0186(8) Uani 1 1 d .
C9 C 0.3946(3) 0.1858(3) 0.7373(2) 0.0190(8) Uani 1 1 d .
H9 H 0.3916 0.2667 0.7417 0.023 Uiso 1 1 calc R
C10 C 0.3057(3) 0.1106(3) 0.7901(2) 0.0189(8) Uani 1 1 d .
H10 H 0.2410 0.1428 0.8276 0.023 Uiso 1 1 calc R
C11 C 0.3116(3) -0.0129(3) 0.7878(2) 0.0177(8) Uani 1 1 d .
C12 C 0.4063(3) -0.0582(3) 0.7286(2) 0.0196(8) Uani 1 1 d .
H12 H 0.4115 -0.1400 0.7259 0.024 Uiso 1 1 calc R
C13 C 0.4930(3) 0.0186(3) 0.6737(2) 0.0188(8) Uani 1 1 d .
C14 C 0.2184(3) -0.0950(3) 0.8503(3) 0.0209(8) Uani 1 1 d .
C15 C 0.7334(3) 0.4753(3) 0.3229(3) 0.0172(7) Uani 1 1 d .
C16 C -0.0516(3) 0.1887(3) 0.3604(2) 0.0180(8) Uani 1 1 d .
H16 H -0.1093 0.2231 0.4010 0.022 Uiso 1 1 calc R
C17 C -0.0500(3) 0.0647(3) 0.3666(2) 0.0182(8) Uani 1 1 d .
H17 H -0.1058 0.0178 0.4105 0.022 Uiso 1 1 calc R
C18 C 0.0349(3) 0.0091(3) 0.3074(2) 0.0161(7) Uani 1 1 d .
C19 C 0.1170(3) 0.0854(3) 0.2453(3) 0.0213(8) Uani 1 1 d .
H19 H 0.1771 0.0530 0.2050 0.026 Uiso 1 1 calc R
C20 C 0.1093(4) 0.2091(3) 0.2436(3) 0.0218(8) Uani 1 1 d .
H20 H 0.1655 0.2577 0.2015 0.026 Uiso 1 1 calc R
C21 C 0.0346(3) -0.1220(3) 0.3066(2) 0.0149(7) Uani 1 1 d .
C22 C -0.0145(3) -0.2114(3) 0.3841(2) 0.0162(7) Uani 1 1 d .
H22 H -0.0450 -0.1909 0.4407 0.019 Uiso 1 1 calc R
C23 C -0.0181(3) -0.3302(3) 0.3771(2) 0.0160(7) Uani 1 1 d .
H23 H -0.0517 -0.3879 0.4298 0.019 Uiso 1 1 calc R
C24 C 0.0728(3) -0.2805(3) 0.2227(2) 0.0179(8) Uani 1 1 d .
H24 H 0.1032 -0.3039 0.1673 0.022 Uiso 1 1 calc R
C25 C 0.0790(3) -0.1609(3) 0.2242(2) 0.0170(7) Uani 1 1 d .
H25 H 0.1129 -0.1051 0.1704 0.020 Uiso 1 1 calc R
C26 C 0.3957(5) 0.2564(4) 0.0253(4) 0.0605(16) Uani 1 1 d U
H26 H 0.3233 0.2979 0.0508 0.073 Uiso 1 1 calc R
C27 C 0.3950(5) 0.1328(4) 0.0320(4) 0.0607(16) Uani 1 1 d U
H27 H 0.3235 0.0938 0.0614 0.073 Uiso 1 1 calc R
C28 C 0.4977(3) 0.0668(3) -0.0037(2) 0.0168(7) Uani 1 1 d .
C29 C 0.5947(4) 0.1341(4) -0.0495(3) 0.0434(12) Uani 1 1 d U
H29 H 0.6660 0.0955 -0.0781 0.052 Uiso 1 1 calc R
C30 C 0.5884(4) 0.2571(4) -0.0538(3) 0.0410(12) Uani 1 1 d U
H30 H 0.6563 0.2993 -0.0864 0.049 Uiso 1 1 calc R
N1 N 0.5919(3) -0.0356(3) 0.6137(2) 0.0238(7) Uani 1 1 d .
N2 N 0.0259(3) 0.2630(2) 0.29888(19) 0.0142(6) Uani 1 1 d .
N3 N 0.0245(3) -0.3663(2) 0.29820(19) 0.0139(6) Uani 1 1 d .
N4 N 0.4922(3) 0.3207(2) -0.0148(2) 0.0163(6) Uani 1 1 d .
O1 O 0.2335(2) 0.4441(2) 0.26524(16) 0.0147(5) Uani 1 1 d .
O2 O 0.1563(2) 0.3898(2) 0.41633(16) 0.0149(5) Uani 1 1 d .
O1W O -0.0790(3) -0.1395(3) 0.9964(2) 0.0364(7) Uani 1 1 d .
O3 O -0.0523(3) 0.5211(2) 0.15207(18) 0.0171(5) Uani 1 1 d .
O2W O 0.0902(3) -0.3705(2) 0.9657(2) 0.0211(6) Uani 1 1 d .
O4 O 0.8472(2) 0.4493(2) 0.36390(15) 0.0142(5) Uani 1 1 d .
O6 O 0.5804(2) 0.2156(2) 0.62997(16) 0.0201(6) Uani 1 1 d .
O8 O 0.6295(3) 0.0347(3) 0.53691(19) 0.0357(7) Uani 1 1 d .
O7 O 0.6322(3) -0.1478(2) 0.6437(2) 0.0320(7) Uani 1 1 d .
O10 O 0.2276(2) -0.2062(2) 0.84545(17) 0.0228(6) Uani 1 1 d .
O9 O 0.1384(2) -0.0482(2) 0.90329(18) 0.0274(6) Uani 1 1 d .
O5 O 0.7095(2) 0.5362(2) 0.23319(16) 0.0169(5) Uani 1 1 d .
O11 O 0.3164(3) 0.4947(2) 0.0729(2) 0.0187(6) Uani 1 1 d .
O12 O 0.5908(3) 0.4124(3) 0.13203(18) 0.0193(6) Uani 1 1 d .
Ni2 Ni 0.5000 0.5000 0.0000 0.01379(15) Uani 1 2 d S
Ni1 Ni 0.02461(4) 0.45092(4) 0.29484(3) 0.01240(12) Uani 1 1 d .
H1A H -0.100(4) -0.090(4) 1.030(3) 0.028(12) Uiso 1 1 d .
H1B H -0.001(4) -0.115(4) 0.967(3) 0.050(14) Uiso 1 1 d .
H2A H 0.031(4) -0.341(3) 0.992(3) 0.024(12) Uiso 1 1 d .
H2B H 0.127(4) -0.311(4) 0.932(3) 0.052(15) Uiso 1 1 d .
H3A H -0.048(4) 0.466(4) 0.119(3) 0.048(14) Uiso 1 1 d .
H3B H -0.135(6) 0.544(5) 0.159(4) 0.10(2) Uiso 1 1 d .
H11A H 0.255(4) 0.528(3) 0.046(3) 0.016(12) Uiso 1 1 d .
H11B H 0.300(4) 0.473(4) 0.137(3) 0.048(14) Uiso 1 1 d .
H12A H 0.638(4) 0.346(4) 0.137(3) 0.025(12) Uiso 1 1 d .
H12B H 0.618(4) 0.452(4) 0.162(3) 0.050(16) Uiso 1 1 d .

loop_
_atom_site_aniso_label
_atom_site_aniso_U_11
_atom_site_aniso_U_22
_atom_site_aniso_U_33
_atom_site_aniso_U_23
_atom_site_aniso_U_13
_atom_site_aniso_U_12
C1 0.0131(17) 0.0106(16) 0.0183(18) -0.0046(13) 0.0026(14) -0.0003(13)
C2 0.0141(18) 0.0135(17) 0.0191(18) -0.0061(14) 0.0029(14) -0.0015(14)
C3 0.0124(17) 0.0148(17) 0.0160(17) -0.0031(14) -0.0009(14) -0.0015(14)
C4 0.0136(18) 0.0143(17) 0.0171(17) -0.0071(14) 0.0022(14) -0.0024(14)
C5 0.0096(17) 0.0140(17) 0.0225(18) -0.0074(14) -0.0016(14) -0.0016(13)
C6 0.0202(19) 0.0151(17) 0.0142(17) -0.0029(14) 0.0014(14) -0.0002(14)
C7 0.0140(18) 0.0186(18) 0.0161(18) -0.0044(14) 0.0047(14) -0.0040(14)
C8 0.0197(19) 0.0159(18) 0.0162(18) 0.0015(14) -0.0031(15) -0.0025(15)
C9 0.022(2) 0.0132(17) 0.0206(19) -0.0045(14) -0.0017(15) -0.0008(15)
C10 0.0211(19) 0.0214(19) 0.0131(17) -0.0042(14) 0.0023(15) -0.0014(15)
C11 0.0164(19) 0.0154(18) 0.0202(18) -0.0036(14) -0.0022(15) -0.0017(14)
C12 0.0189(19) 0.0180(18) 0.0206(19) -0.0027(15) 0.0001(15) -0.0042(15)
C13 0.0173(19) 0.0194(19) 0.0177(18) -0.0052(15) 0.0009(15) 0.0028(15)
C14 0.0174(19) 0.0199(19) 0.0223(19) -0.0026(15) -0.0012(16) -0.0004(15)
C15 0.0183(19) 0.0127(17) 0.0246(19) -0.0109(15) 0.0047(15) -0.0046(14)
C16 0.0180(19) 0.0156(18) 0.0209(19) -0.0073(15) 0.0022(15) -0.0009(14)
C17 0.024(2) 0.0152(18) 0.0160(18) -0.0037(14) 0.0039(15) -0.0069(15)
C18 0.0180(19) 0.0142(17) 0.0158(17) -0.0050(14) -0.0009(14) -0.0003(14)
C19 0.023(2) 0.0169(18) 0.028(2) -0.0128(16) 0.0113(16) -0.0064(15)
C20 0.026(2) 0.0174(19) 0.026(2) -0.0105(15) 0.0069(16) -0.0090(16)
C21 0.0113(17) 0.0149(17) 0.0194(18) -0.0072(14) -0.0004(14) -0.0009(14)
C22 0.0187(19) 0.0142(17) 0.0169(17) -0.0058(14) 0.0012(14) -0.0035(14)
C23 0.0200(19) 0.0122(17) 0.0160(18) -0.0052(14) 0.0032(14) -0.0015(14)
C24 0.0222(19) 0.0156(18) 0.0174(18) -0.0062(14) 0.0057(15) -0.0057(15)
C25 0.0200(19) 0.0141(17) 0.0168(18) -0.0027(14) 0.0026(15) -0.0062(14)
C26 0.053(3) 0.027(2) 0.111(4) -0.034(3) 0.055(3) -0.020(2)
C27 0.061(3) 0.027(2) 0.104(4) -0.034(3) 0.063(3) -0.023(2)
C28 0.0175(19) 0.0188(19) 0.0168(17) -0.0081(14) -0.0010(14) -0.0047(15)
C29 0.038(3) 0.032(2) 0.073(3) -0.033(2) 0.036(2) -0.018(2)
C30 0.040(3) 0.026(2) 0.066(3) -0.024(2) 0.034(2) -0.0181(19)
N1 0.0223(18) 0.0272(19) 0.0252(17) -0.0129(14) 0.0014(14) -0.0031(14)
N2 0.0153(15) 0.0126(14) 0.0158(14) -0.0047(11) 0.0002(12) -0.0042(12)
N3 0.0132(15) 0.0138(14) 0.0142(14) -0.0035(11) 0.0004(12) -0.0024(11)
N4 0.0153(15) 0.0164(15) 0.0171(15) -0.0053(12) 0.0013(12) -0.0020(12)
O1 0.0153(12) 0.0142(12) 0.0145(12) -0.0043(9) 0.0032(10) -0.0022(9)
O2 0.0129(12) 0.0164(12) 0.0165(12) -0.0063(10) 0.0030(10) -0.0037(10)
O1W 0.0404(19) 0.0443(19) 0.0342(17) -0.0202(15) 0.0147(15) -0.0210(15)
O3 0.0192(15) 0.0159(13) 0.0176(13) -0.0057(10) 0.0010(11) -0.0057(11)
O2W 0.0215(15) 0.0182(14) 0.0242(15) -0.0074(12) 0.0051(12) -0.0031(12)
O4 0.0128(12) 0.0147(12) 0.0169(12) -0.0066(10) 0.0000(10) -0.0035(9)
O6 0.0193(13) 0.0217(13) 0.0160(12) 0.0009(10) -0.0007(10) -0.0060(11)
O8 0.0407(18) 0.0343(16) 0.0282(16) -0.0061(13) 0.0163(13) -0.0032(13)
O7 0.0316(16) 0.0218(15) 0.0446(17) -0.0162(13) 0.0049(13) 0.0016(12)
O10 0.0239(14) 0.0147(13) 0.0282(14) -0.0036(11) 0.0017(11) -0.0035(11)
O9 0.0238(15) 0.0244(14) 0.0333(15) -0.0079(12) 0.0111(12) -0.0052(12)
O5 0.0161(13) 0.0177(12) 0.0155(12) -0.0027(10) 0.0023(10) -0.0031(10)
O11 0.0173(15) 0.0211(14) 0.0177(15) -0.0055(11) 0.0002(12) -0.0028(12)
O12 0.0228(15) 0.0168(14) 0.0190(14) -0.0077(11) -0.0005(11) 0.0001(12)
Ni2 0.0148(3) 0.0131(3) 0.0145(3) -0.0055(2) 0.0016(3) -0.0025(2)
Ni1 0.0121(2) 0.0106(2) 0.0154(2) -0.00464(17) 0.00110(17) -0.00282(17)

loop_
_atom_type_symbol
_atom_type_description
_atom_type_scat_dispersion_real
_atom_type_scat_dispersion_imag
_atom_type_scat_source
C C 0.0033 0.0016 'International Tables Vol C Tables 4.2.6.8 and 6.1.1.4'
H H 0.0000 0.0000 'International Tables Vol C Tables 4.2.6.8 and 6.1.1.4'
N N 0.0061 0.0033 'International Tables Vol C Tables 4.2.6.8 and 6.1.1.4'
O O 0.0106 0.0060 'International Tables Vol C Tables 4.2.6.8 and 6.1.1.4'
Ni Ni 0.3393 1.1124 'International Tables Vol C Tables 4.2.6.8 and 6.1.1.4'

loop_
_geom_angle_atom_site_label_1
_geom_angle_atom_site_label_2
_geom_angle_atom_site_label_3
_geom_angle
_geom_angle_site_symmetry_1
_geom_angle_site_symmetry_3
O2 C1 O1 120.3(3) . .
O2 C1 C2 118.7(3) . .
O1 C1 C2 121.0(3) . .
O2 C1 Ni1 59.26(16) . .
O1 C1 Ni1 61.16(16) . .
C2 C1 Ni1 175.9(2) . .
C7 C2 C3 119.8(3) . .
C7 C2 C1 119.2(3) . .
C3 C2 C1 121.0(3) . .
C4 C3 C2 119.8(3) . .
C5 C4 C3 120.3(3) . .
C5 C4 C15 119.1(3) . .
C3 C4 C15 120.4(3) . .
C6 C5 C4 119.4(3) . .
C5 C6 C7 121.1(3) . .
C5 C6 O6 115.5(3) . .
C7 C6 O6 123.4(3) . .
C6 C7 C2 119.6(3) . .
O6 C8 C9 118.6(3) . .
O6 C8 C13 122.0(3) . .
C9 C8 C13 119.2(3) . .
C10 C9 C8 120.0(3) . .
C9 C10 C11 121.1(3) . .
C12 C11 C10 118.7(3) . .
C12 C11 C14 121.3(3) . .
C10 C11 C14 120.0(3) . .
C13 C12 C11 120.1(3) . .
C12 C13 C8 120.9(3) . .
C12 C13 N1 117.3(3) . .
C8 C13 N1 121.7(3) . .
O9 C14 O10 125.1(3) . .
O9 C14 C11 117.4(3) . .
O10 C14 C11 117.5(3) . .
O4 C15 O5 124.8(3) . .
O4 C15 C4 116.9(3) . .
O5 C15 C4 118.2(3) . .
N2 C16 C17 123.6(3) . .
C16 C17 C18 120.3(3) . .
C17 C18 C19 116.0(3) . .
C17 C18 C21 122.5(3) . .
C19 C18 C21 121.5(3) . .
C20 C19 C18 120.1(3) . .
N2 C20 C19 123.8(3) . .
C22 C21 C25 116.2(3) . .
C22 C21 C18 122.9(3) . .
C25 C21 C18 120.9(3) . .
C23 C22 C21 120.3(3) . .
N3 C23 C22 123.1(3) . .
N3 C24 C25 123.0(3) . .
C24 C25 C21 120.3(3) . .
N4 C26 C27 124.5(4) . .
C28 C27 C26 120.7(4) . .
C27 C28 C29 115.1(3) . .
C27 C28 C28 122.5(4) . 2_655
C29 C28 C28 122.5(4) . 2_655
C30 C29 C28 120.9(4) . .
N4 C30 C29 124.5(4) . .
O7 N1 O8 124.1(3) . .
O7 N1 C13 117.6(3) . .
O8 N1 C13 118.3(3) . .
C20 N2 C16 116.2(3) . .
C20 N2 Ni1 121.3(2) . .
C16 N2 Ni1 122.4(2) . .
C23 N3 C24 117.2(3) . .
C23 N3 Ni1 121.3(2) . 1_545
C24 N3 Ni1 121.5(2) . 1_545
C26 N4 C30 114.1(3) . .
C26 N4 Ni2 121.4(3) . .
C30 N4 Ni2 124.0(2) . .
C1 O1 Ni1 87.48(18) . .
C1 O2 Ni1 89.46(18) . .
C15 O4 Ni1 126.2(2) . 1_655
C8 O6 C6 116.1(3) . .
O12 Ni2 O12 180.0 . 2_665
O12 Ni2 O11 91.88(11) . 2_665
O12 Ni2 O11 88.12(11) 2_665 2_665
O12 Ni2 O11 88.12(11) . .
O12 Ni2 O11 91.88(11) 2_665 .
O11 Ni2 O11 180.00(15) 2_665 .
O12 Ni2 N4 92.59(11) . 2_665
O12 Ni2 N4 87.41(11) 2_665 2_665
O11 Ni2 N4 89.57(10) 2_665 2_665
O11 Ni2 N4 90.43(10) . 2_665
O12 Ni2 N4 87.41(11) . .
O12 Ni2 N4 92.59(11) 2_665 .
O11 Ni2 N4 90.43(10) 2_665 .
O11 Ni2 N4 89.57(10) . .
N4 Ni2 N4 180.00(14) 2_665 .
O4 Ni1 O3 96.58(10) 1_455 .
O4 Ni1 N3 89.62(9) 1_455 1_565
O3 Ni1 N3 89.06(10) . 1_565
O4 Ni1 O2 100.62(8) 1_455 .
O3 Ni1 O2 162.59(9) . .
N3 Ni1 O2 88.39(9) 1_565 .
O4 Ni1 N2 89.37(9) 1_455 .
O3 Ni1 N2 93.61(10) . .
N3 Ni1 N2 177.24(10) 1_565 .
O2 Ni1 N2 89.26(9) . .
O4 Ni1 O1 162.93(8) 1_455 .
O3 Ni1 O1 100.05(9) . .
N3 Ni1 O1 86.87(9) 1_565 .
O2 Ni1 O1 62.61(8) . .
N2 Ni1 O1 93.36(9) . .
O4 Ni1 C1 131.72(10) 1_455 .
O3 Ni1 C1 131.32(11) . .
N3 Ni1 C1 86.07(10) 1_565 .
O2 Ni1 C1 31.29(9) . .
N2 Ni1 C1 92.69(10) . .
O1 Ni1 C1 31.36(9) . .

loop_
_geom_bond_atom_site_label_1
_geom_bond_atom_site_label_2
_geom_bond_distance
_geom_bond_site_symmetry_2
C1 O2 1.268(3) .
C1 O1 1.272(4) .
C1 C2 1.492(4) .
C1 Ni1 2.441(3) .
C2 C7 1.391(4) .
C2 C3 1.395(4) .
C3 C4 1.388(4) .
C4 C5 1.387(4) .
C4 C15 1.511(4) .
C5 C6 1.382(4) .
C6 C7 1.382(5) .
C6 O6 1.396(4) .
C8 O6 1.385(4) .
C8 C9 1.388(5) .
C8 C13 1.389(5) .
C9 C10 1.384(4) .
C10 C11 1.397(5) .
C11 C12 1.392(5) .
C11 C14 1.508(5) .
C12 C13 1.388(5) .
C13 N1 1.473(4) .
C14 O9 1.251(4) .
C14 O10 1.268(4) .
C15 O4 1.264(4) .
C15 O5 1.267(4) .
C16 N2 1.346(4) .
C16 C17 1.375(4) .
C17 C18 1.392(4) .
C18 C19 1.393(4) .
C18 C21 1.484(4) .
C19 C20 1.380(4) .
C20 N2 1.333(4) .
C21 C22 1.394(4) .
C21 C25 1.403(4) .
C22 C23 1.380(4) .
C23 N3 1.338(4) .
C24 N3 1.352(4) .
C24 C25 1.370(4) .
C26 N4 1.323(5) .
C26 C27 1.373(6) .
C27 C28 1.359(5) .
C28 C29 1.366(5) .
C28 C28 1.474(6) 2_655
C29 C30 1.365(5) .
C30 N4 1.325(4) .
N1 O7 1.220(4) .
N1 O8 1.234(4) .
N2 Ni1 2.105(3) .
N3 Ni1 2.079(3) 1_545
N4 Ni2 2.111(3) .
O1 Ni1 2.140(2) .
O2 Ni1 2.098(2) .
O3 Ni1 2.076(2) .
O4 Ni1 2.021(2) 1_655
O11 Ni2 2.101(3) .
O12 Ni2 2.020(2) .
Ni2 O12 2.020(2) 2_665
Ni2 O11 2.101(3) 2_665
Ni2 N4 2.111(3) 2_665
Ni1 O4 2.021(2) 1_455
Ni1 N3 2.079(3) 1_565
